data_7156867
loop_
_publ_author_name
'Malassis, Julien'
'Vendeville, Jean-Baptiste'
'Nguyen, Qui-Hien'
'Boujon, Marie'
'Gaignard-Gaillard, Quentin'
'Light, Mark'
'Linclau, Bruno'

_publ_section_title
;
 Synthesis of vicinal dideoxy-difluorinated galactoses.
;
_journal_issue 21
_journal_name_full 'Organic &amp; biomolecular chemistry'
_journal_page_first 5331
_journal_page_last 5340
_journal_paper_doi 10.1039/c9ob00707e
_journal_volume 17
_journal_year 2019
_chemical_absolute_configuration unk
_chemical_formula_moiety 'C6 H8 F2 O3'
_chemical_formula_sum 'C6 H8 F2 O3'
_chemical_formula_weight 166.12
_space_group_crystal_system orthorhombic
_space_group_IT_number 19
_space_group_name_Hall 'P 2ac 2ab'
_space_group_name_H-M_alt 'P 21 21 21'
_symmetry_space_group_name_Hall 'P 2ac 2ab'
_symmetry_space_group_name_H-M 'P 21 21 21'
_atom_sites_solution_hydrogens mixed
_atom_sites_solution_primary dual
_audit_creation_date 2018-11-17
_audit_creation_method
;
Olex2 1.2
(compiled 2018.05.29 svn.r3508 for OlexSys, GUI svn.r5506)
;
_audit_update_record
;
2018-11-17 deposited with the CCDC.    2019-05-08 downloaded from the CCDC.
;
_cell_angle_alpha 90
_cell_angle_beta 90
_cell_angle_gamma 90
_cell_formula_units_Z 8
_cell_length_a 5.6134(2)
_cell_length_b 10.6394(3)
_cell_length_c 21.7983(5)
_cell_measurement_reflns_used 10741
_cell_measurement_temperature 100(2)
_cell_measurement_theta_max 32.3830
_cell_measurement_theta_min 1.8880
_cell_volume 1301.86(7)
_computing_cell_refinement 'CrysAlisPro 1.171.40.18b (Rigaku OD, 2018)'
_computing_data_collection 'CrysAlisPro 1.171.40.18b (Rigaku OD, 2018)'
_computing_data_reduction 'CrysAlisPro 1.171.40.18b (Rigaku OD, 2018)'
_computing_molecular_graphics 'Olex2 (Dolomanov et al., 2009)'
_computing_publication_material 'Olex2 (Dolomanov et al., 2009)'
_computing_structure_refinement 'ShelXL (Sheldrick, 2015)'
_computing_structure_solution 'ShelXT (Sheldrick, 2015)'
_diffrn_ambient_temperature 100(2)
_diffrn_detector 'CCD area detector'
_diffrn_detector_area_resol_mean 28.5714
_diffrn_detector_type 'Rigaku HG Saturn724+ (2x2 bin mode)'
_diffrn_measured_fraction_theta_full 1.000
_diffrn_measured_fraction_theta_max 1.000
_diffrn_measurement_details
;
List of Runs (angles in degrees, time in seconds):

  # Type    Start    End  Width  t~exp~   \w     \q     \k     \f   Frames
#--------------------------------------------------------------------------
  1  \w   -100.00  56.00   0.50    2.00    --  -10.40 -16.00  47.00  312
  2  \w   -100.00  20.00   0.50    2.00    --  -10.40 -57.00 -60.00  240
  3  \w    -84.00   7.00   0.50    2.00    --    5.00 -38.00-180.00  182
;
_diffrn_measurement_device 'four-circle \k diffractometer'
_diffrn_measurement_device_type 'Rigaku AFC12 FRE-VHF'
_diffrn_measurement_method 'profile data from \w-scans'
_diffrn_measurement_specimen_support 'MiTeGen MicroMesh'
_diffrn_orient_matrix_type 'CrysAlisPro convention (1999,Acta A55,543-557)'
_diffrn_orient_matrix_UB_11 -0.0126700000
_diffrn_orient_matrix_UB_12 0.0094914000
_diffrn_orient_matrix_UB_13 0.0320483000
_diffrn_orient_matrix_UB_21 0.1240111000
_diffrn_orient_matrix_UB_22 -0.0101197000
_diffrn_orient_matrix_UB_23 0.0039714000
_diffrn_orient_matrix_UB_31 0.0209784000
_diffrn_orient_matrix_UB_32 0.0651673000
_diffrn_orient_matrix_UB_33 -0.0040399000
_diffrn_radiation_collimation 0.3
_diffrn_radiation_monochromator 'Confocal mirrors, VHF Varimax'
_diffrn_radiation_probe x-ray
_diffrn_radiation_type MoK\a
_diffrn_radiation_wavelength 0.71073
_diffrn_reflns_av_R_equivalents 0.0341
_diffrn_reflns_av_unetI/netI 0.0245
_diffrn_reflns_Laue_measured_fraction_full 1.000
_diffrn_reflns_Laue_measured_fraction_max 1.000
_diffrn_reflns_limit_h_max 7
_diffrn_reflns_limit_h_min -7
_diffrn_reflns_limit_k_max 12
_diffrn_reflns_limit_k_min -14
_diffrn_reflns_limit_l_max 29
_diffrn_reflns_limit_l_min -29
_diffrn_reflns_number 16638
_diffrn_reflns_point_group_measured_fraction_full 1.000
_diffrn_reflns_point_group_measured_fraction_max 1.000
_diffrn_reflns_theta_full 25.242
_diffrn_reflns_theta_max 28.496
_diffrn_reflns_theta_min 1.868
_diffrn_source 'Rotating-anode X-ray tube'
_diffrn_source_current 55.0
_diffrn_source_power 2.475
_diffrn_source_target Mo
_diffrn_source_type 'Rigaku FR-E+ SuperBright'
_diffrn_source_voltage 45.0
_exptl_absorpt_coefficient_mu 0.169
_exptl_absorpt_correction_T_max 1.00000
_exptl_absorpt_correction_T_min 0.52351
_exptl_absorpt_correction_type multi-scan
_exptl_absorpt_process_details
;
CrysAlisPro 1.171.40.18b (Rigaku Oxford Diffraction, 2018)
Empirical absorption correction using spherical harmonics,
 implemented in SCALE3 ABSPACK scaling algorithm.
;
_exptl_crystal_colour 'clear colourless'
_exptl_crystal_colour_lustre clear
_exptl_crystal_colour_primary colourless
_exptl_crystal_density_diffrn 1.695
_exptl_crystal_description prism
_exptl_crystal_F_000 688
_exptl_crystal_recrystallization_method
'The material was recrystallised from a mixture of EtOAc and petrol  by slow evaporation'
_exptl_crystal_size_max 0.228
_exptl_crystal_size_mid 0.123
_exptl_crystal_size_min 0.057
_refine_diff_density_max 0.255
_refine_diff_density_min -0.215
_refine_diff_density_rms 0.040
_refine_ls_abs_structure_details
;
 Flack x determined using 1254 quotients [(I+)-(I-)]/[(I+)+(I-)]
 (Parsons, Flack and Wagner, Acta Cryst. B69 (2013) 249-259).
;
_refine_ls_abs_structure_Flack 0.1(2)
_refine_ls_extinction_method none
_refine_ls_goodness_of_fit_ref 1.069
_refine_ls_hydrogen_treatment mixed
_refine_ls_matrix_type full
_refine_ls_number_parameters 207
_refine_ls_number_reflns 3307
_refine_ls_number_restraints 0
_refine_ls_restrained_S_all 1.069
_refine_ls_R_factor_all 0.0297
_refine_ls_R_factor_gt 0.0274
_refine_ls_shift/su_max 0.001
_refine_ls_shift/su_mean 0.000
_refine_ls_structure_factor_coef Fsqd
_refine_ls_weighting_details 'w=1/[\s^2^(Fo^2^)+(0.0299P)^2^+0.3119P] where P=(Fo^2^+2Fc^2^)/3'
_refine_ls_weighting_scheme calc
_refine_ls_wR_factor_gt 0.0666
_refine_ls_wR_factor_ref 0.0674
_reflns_Friedel_coverage 0.710
_reflns_Friedel_fraction_full 1.000
_reflns_Friedel_fraction_max 1.000
_reflns_number_gt 3126
_reflns_number_total 3307
_reflns_threshold_expression 'I > 2\s(I)'
_cod_data_source_file c9ob00707e2.cif
_cod_data_source_block 2018sot0027_r1_100k
_cod_depositor_comments 'Adding full bibliography for 7156866--7156868.cif.'
_cod_database_code 7156867
_shelx_shelxl_version_number 2016/6
_chemical_oxdiff_formula C6H8F2O3
_chemical_oxdiff_usercomment MB-7922-053
_shelx_space_group_comment
;
The symmetry employed for this shelxl refinement is uniquely defined
by the following loop, which should always be used as a source of
symmetry information in preference to the above space-group names.
They are only intended as comments.
;
_diffrn_measurement_device_type2 'Rigaku AFC12 (Right)'
_reflns_odcompleteness_completeness 99.95
_reflns_odcompleteness_iscentric 1
_reflns_odcompleteness_theta 28.64
_olex2_refinement_description
;
1. Fixed Uiso
 At 1.2 times of:
  All C(H) groups, All C(H,H) groups
2.a Ternary CH refined with riding coordinates:
 C101(H101), C102(H102), C103(H10A), C104(H104), C105(H105), C201(H201),
 C202(H202), C203(H20A), C204(H204), C205(H205)
2.b Secondary CH2 refined with riding coordinates:
 C106(H10B,H10C), C206(H20B,H20C)
;
_olex2_date_sample_data_collection 2018-11-08
_olex2_date_sample_submission 2018-08-22
_olex2_diffrn_ambient_temperature_device 'Oxford Cryosystems'
_olex2_exptl_crystal_mounting_method 'The crystal was mounted on a MITIGEN holder silicon oil'
_olex2_submission_original_sample_id MB-7922-053
_olex2_submission_special_instructions 'No special instructions were received'
_oxdiff_exptl_absorpt_empirical_details
;
Empirical correction (ABSPACK) includes:
- Absorption correction using spherical harmonics
- Frame scaling
;
_oxdiff_exptl_absorpt_empirical_full_max 1.690
_oxdiff_exptl_absorpt_empirical_full_min 0.590

loop_
_space_group_symop_operation_xyz
'x, y, z'
'-x+1/2, -y, z+1/2'
'-x, y+1/2, -z+1/2'
'x+1/2, -y+1/2, -z'

loop_
_atom_site_label
_atom_site_type_symbol
_atom_site_fract_x
_atom_site_fract_y
_atom_site_fract_z
_atom_site_U_iso_or_equiv
_atom_site_adp_type
_atom_site_occupancy
_atom_site_site_symmetry_order
_atom_site_calc_flag
_atom_site_refinement_flags_posn
F101 F 0.51694(19) 0.41539(10) 0.47232(5) 0.0263(2) Uani 1 1 d .
F102 F 0.09626(19) 0.36301(10) 0.43171(4) 0.0221(2) Uani 1 1 d .
O101 O 0.0260(2) 0.55036(11) 0.56791(5) 0.0191(3) Uani 1 1 d .
O102 O 0.3481(3) 0.43847(13) 0.59878(6) 0.0267(3) Uani 1 1 d .
O103 O 0.3246(3) 0.72708(13) 0.51113(7) 0.0253(3) Uani 1 1 d .
H103 H 0.440(6) 0.763(3) 0.4944(14) 0.047(8) Uiso 1 1 d .
C101 C 0.2725(3) 0.56068(17) 0.58167(8) 0.0222(4) Uani 1 1 d .
H101 H 0.297689 0.620895 0.616293 0.027 Uiso 1 1 calc R
C102 C 0.4070(3) 0.60430(17) 0.52512(9) 0.0225(4) Uani 1 1 d .
H102 H 0.581599 0.606833 0.534088 0.027 Uiso 1 1 calc R
C103 C 0.3601(3) 0.51806(17) 0.46969(8) 0.0193(3) Uani 1 1 d .
H10A H 0.388700 0.566045 0.430937 0.023 Uiso 1 1 calc R
C104 C 0.1059(3) 0.46779(16) 0.46985(7) 0.0157(3) Uani 1 1 d .
H104 H -0.001623 0.533977 0.452715 0.019 Uiso 1 1 calc R
C105 C 0.0192(3) 0.43362(15) 0.53380(7) 0.0154(3) Uani 1 1 d .
H105 H -0.145724 0.398241 0.532546 0.018 Uiso 1 1 calc R
C106 C 0.1852(3) 0.34969(16) 0.57048(8) 0.0185(3) Uani 1 1 d .
H10B H 0.096430 0.301422 0.601870 0.022 Uiso 1 1 calc R
H10C H 0.271239 0.290371 0.543402 0.022 Uiso 1 1 calc R
F201 F 0.94932(18) 0.37541(10) 0.81817(4) 0.0220(2) Uani 1 1 d .
F202 F 0.5070(2) 0.34677(10) 0.85694(4) 0.0223(2) Uani 1 1 d .
O201 O 0.5054(2) 0.55364(11) 0.72590(5) 0.0177(2) Uani 1 1 d .
O202 O 0.8575(2) 0.61748(12) 0.76592(6) 0.0226(3) Uani 1 1 d .
O203 O 0.7398(2) 0.34992(13) 0.66395(6) 0.0221(3) Uani 1 1 d .
H203 H 0.628(6) 0.384(3) 0.6503(12) 0.046(8) Uiso 1 1 d .
C201 C 0.7547(3) 0.55224(17) 0.71580(7) 0.0186(3) Uani 1 1 d .
H201 H 0.793781 0.595872 0.676434 0.022 Uiso 1 1 calc R
C202 C 0.8416(3) 0.41624(16) 0.71378(7) 0.0166(3) Uani 1 1 d .
H202 H 1.018750 0.416357 0.708845 0.020 Uiso 1 1 calc R
C203 C 0.7790(3) 0.34647(16) 0.77326(7) 0.0158(3) Uani 1 1 d .
H20A H 0.780401 0.253872 0.765412 0.019 Uiso 1 1 calc R
C204 C 0.5339(3) 0.38522(15) 0.79600(7) 0.0147(3) Uani 1 1 d .
H204 H 0.411421 0.341037 0.770604 0.018 Uiso 1 1 calc R
C205 C 0.4913(3) 0.52651(15) 0.79081(7) 0.0148(3) Uani 1 1 d .
H205 H 0.332724 0.550685 0.808052 0.018 Uiso 1 1 calc R
C206 C 0.6892(3) 0.60949(16) 0.81601(8) 0.0178(3) Uani 1 1 d .
H20B H 0.627628 0.693700 0.827056 0.021 Uiso 1 1 calc R
H20C H 0.763418 0.570946 0.852657 0.021 Uiso 1 1 calc R

loop_
_atom_site_aniso_label
_atom_site_aniso_U_11
_atom_site_aniso_U_22
_atom_site_aniso_U_33
_atom_site_aniso_U_23
_atom_site_aniso_U_13
_atom_site_aniso_U_12
F101 0.0154(5) 0.0258(6) 0.0378(6) -0.0089(5) 0.0000(5) 0.0056(4)
F102 0.0264(6) 0.0238(5) 0.0162(5) -0.0070(4) -0.0024(4) -0.0039(4)
O101 0.0221(6) 0.0173(6) 0.0178(5) -0.0039(4) -0.0009(5) 0.0053(5)
O102 0.0333(7) 0.0206(7) 0.0264(7) -0.0045(5) -0.0203(6) 0.0052(6)
O103 0.0225(7) 0.0157(6) 0.0377(8) -0.0012(5) 0.0001(6) -0.0021(5)
C101 0.0268(9) 0.0175(8) 0.0223(8) -0.0065(7) -0.0114(7) 0.0042(7)
C102 0.0171(8) 0.0177(9) 0.0327(9) -0.0054(7) -0.0061(7) 0.0001(6)
C103 0.0156(7) 0.0183(8) 0.0240(8) -0.0028(6) 0.0010(7) 0.0025(6)
C104 0.0159(7) 0.0173(8) 0.0139(7) -0.0023(6) -0.0029(6) 0.0005(6)
C105 0.0156(7) 0.0158(7) 0.0147(7) -0.0022(6) -0.0024(6) 0.0028(6)
C106 0.0228(9) 0.0155(8) 0.0173(7) -0.0019(6) -0.0056(7) 0.0034(6)
F201 0.0174(5) 0.0311(6) 0.0174(5) -0.0025(4) -0.0069(4) 0.0048(4)
F202 0.0302(6) 0.0216(5) 0.0151(4) 0.0038(4) 0.0049(4) 0.0007(5)
O201 0.0215(6) 0.0202(6) 0.0114(5) 0.0000(4) -0.0018(5) 0.0046(5)
O202 0.0265(7) 0.0234(7) 0.0179(6) -0.0044(5) 0.0049(5) -0.0101(6)
O203 0.0217(6) 0.0280(7) 0.0166(6) -0.0092(5) -0.0062(5) 0.0054(6)
C201 0.0221(8) 0.0208(8) 0.0130(7) 0.0009(6) 0.0016(7) -0.0020(7)
C202 0.0144(7) 0.0228(8) 0.0126(7) -0.0041(6) -0.0002(6) 0.0007(6)
C203 0.0151(7) 0.0174(8) 0.0149(7) -0.0028(6) -0.0040(6) 0.0025(6)
C204 0.0167(7) 0.0160(8) 0.0112(6) -0.0002(5) 0.0006(6) -0.0007(6)
C205 0.0170(7) 0.0164(7) 0.0110(6) -0.0013(5) 0.0005(6) 0.0017(6)
C206 0.0225(8) 0.0171(8) 0.0138(7) -0.0019(6) 0.0017(6) -0.0015(6)

loop_
_atom_type_symbol
_atom_type_description
_atom_type_scat_dispersion_real
_atom_type_scat_dispersion_imag
_atom_type_scat_source
C C 0.0033 0.0016 'International Tables Vol C Tables 4.2.6.8 and 6.1.1.4'
H H 0.0000 0.0000 'International Tables Vol C Tables 4.2.6.8 and 6.1.1.4'
F F 0.0171 0.0103 'International Tables Vol C Tables 4.2.6.8 and 6.1.1.4'
O O 0.0106 0.0060 'International Tables Vol C Tables 4.2.6.8 and 6.1.1.4'

loop_
_exptl_crystal_face_index_h
_exptl_crystal_face_index_k
_exptl_crystal_face_index_l
_exptl_crystal_face_perp_dist
-1 -1 5 0.0283
1 1 -5 0.0283
0 -1 0 0.0500
0 1 0 0.0500
-1 -1 -5 0.0788
1 1 5 0.0788

loop_
_geom_angle_atom_site_label_1
_geom_angle_atom_site_label_2
_geom_angle_atom_site_label_3
_geom_angle
C101 O101 C105 101.56(12)
C101 O102 C106 107.24(13)
C102 O103 H103 105(2)
O101 C101 H101 110.3
O101 C101 C102 109.67(14)
O102 C101 O101 106.03(15)
O102 C101 H101 110.3
O102 C101 C102 110.20(16)
C102 C101 H101 110.3
O103 C102 C101 107.08(15)
O103 C102 H102 109.7
O103 C102 C103 108.93(15)
C101 C102 H102 109.7
C101 C102 C103 111.72(15)
C103 C102 H102 109.7
F101 C103 C102 108.94(14)
F101 C103 H10A 109.3
F101 C103 C104 108.29(14)
C102 C103 H10A 109.3
C104 C103 C102 111.55(15)
C104 C103 H10A 109.3
F102 C104 C103 108.45(13)
F102 C104 H104 108.5
F102 C104 C105 110.10(13)
C103 C104 H104 108.5
C105 C104 C103 112.68(14)
C105 C104 H104 108.5
O101 C105 C104 104.91(13)
O101 C105 H105 111.2
O101 C105 C106 102.59(13)
C104 C105 H105 111.2
C106 C105 C104 115.28(14)
C106 C105 H105 111.2
O102 C106 C105 103.15(14)
O102 C106 H10B 111.1
O102 C106 H10C 111.1
C105 C106 H10B 111.1
C105 C106 H10C 111.1
H10B C106 H10C 109.1
C201 O201 C205 101.75(12)
C201 O202 C206 106.68(13)
C202 O203 H203 112(2)
O201 C201 O202 106.10(13)
O201 C201 H201 110.2
O201 C201 C202 109.26(14)
O202 C201 H201 110.2
O202 C201 C202 110.86(14)
C202 C201 H201 110.2
O203 C202 C201 111.42(14)
O203 C202 H202 108.6
O203 C202 C203 108.34(14)
C201 C202 H202 108.6
C201 C202 C203 111.14(13)
C203 C202 H202 108.6
F201 C203 C202 109.10(13)
F201 C203 H20A 109.3
F201 C203 C204 109.27(13)
C202 C203 H20A 109.3
C204 C203 C202 110.60(14)
C204 C203 H20A 109.3
F202 C204 C203 109.16(13)
F202 C204 H204 108.3
F202 C204 C205 109.98(12)
C203 C204 H204 108.3
C203 C204 C205 112.63(14)
C205 C204 H204 108.3
O201 C205 C204 105.10(12)
O201 C205 H205 111.4
O201 C205 C206 101.40(13)
C204 C205 H205 111.4
C206 C205 C204 115.50(14)
C206 C205 H205 111.4
O202 C206 C205 103.80(13)
O202 C206 H20B 111.0
O202 C206 H20C 111.0
C205 C206 H20B 111.0
C205 C206 H20C 111.0
H20B C206 H20C 109.0

loop_
_geom_bond_atom_site_label_1
_geom_bond_atom_site_label_2
_geom_bond_distance
F101 C103 1.404(2)
F102 C104 1.3917(19)
O101 C101 1.420(2)
O101 C105 1.4481(19)
O102 C101 1.418(2)
O102 C106 1.452(2)
O103 H103 0.83(3)
O103 C102 1.419(2)
C101 H101 1.0000
C101 C102 1.518(3)
C102 H102 1.0000
C102 C103 1.540(2)
C103 H10A 1.0000
C103 C104 1.524(2)
C104 H104 1.0000
C104 C105 1.521(2)
C105 H105 1.0000
C105 C106 1.518(2)
C106 H10B 0.9900
C106 H10C 0.9900
F201 C203 1.4026(18)
F202 C204 1.3982(17)
O201 C201 1.417(2)
O201 C205 1.4462(17)
O202 C201 1.417(2)
O202 C206 1.447(2)
O203 H203 0.78(3)
O203 C202 1.416(2)
C201 H201 1.0000
C201 C202 1.528(2)
C202 H202 1.0000
C202 C203 1.535(2)
C203 H20A 1.0000
C203 C204 1.519(2)
C204 H204 1.0000
C204 C205 1.526(2)
C205 H205 1.0000
C205 C206 1.521(2)
C206 H20B 0.9900
C206 H20C 0.9900

loop_
_geom_hbond_atom_site_label_D
_geom_hbond_atom_site_label_H
_geom_hbond_atom_site_label_A
_geom_hbond_distance_DH
_geom_hbond_distance_HA
_geom_hbond_distance_DA
_geom_hbond_angle_DHA
_geom_hbond_site_symmetry_A
O103 H103 O103 0.83(3) 2.17(3) 2.8898(7) 145(3) 4_566
O203 H203 O102 0.78(3) 2.02(3) 2.7824(19) 165(3) .

loop_
_exptl_oxdiff_crystal_face_indexfrac_h
_exptl_oxdiff_crystal_face_indexfrac_k
_exptl_oxdiff_crystal_face_indexfrac_l
_exptl_oxdiff_crystal_face_x
_exptl_oxdiff_crystal_face_y
_exptl_oxdiff_crystal_face_z
-0.9989 -0.9981 5.0009 0.1635 -0.0939 -0.1062
0.9989 0.9981 -5.0009 -0.1635 0.0939 0.1062
0.0002 -0.9990 0.0005 -0.0095 0.0101 -0.0651
-0.0002 0.9990 -0.0005 0.0095 -0.0101 0.0651
-0.9995 -0.9999 -4.9979 -0.1570 -0.1337 -0.0659
0.9995 0.9999 4.9979 0.1570 0.1337 0.0659
